data_2021431
loop_
_publ_author_name
'Rossi, Patrizia'
'Paoli, Paola'
'Chelazzi, Laura'
'Conti, Luca'
'Bencini, Andrea'

_publ_section_title
;
 The solid-state structure of the \b-blocker metoprolol: a combined
 experimental and in silico investigation
;
_journal_coeditor_code KY3155
_journal_issue 2
_journal_name_full 'Acta Crystallographica Section C Structural Chemistry'
_journal_paper_doi 10.1107/S2053229618017084
_journal_volume 75
_journal_year 2019
_chemical_formula_iupac 'C15 H25 N O3'
_chemical_formula_moiety 'C15 H25 N O3'
_chemical_formula_sum 'C15 H25 N O3'
_chemical_formula_weight 267.36
_chemical_name_systematic
;
(<i>RS</i>)-1-Isopropylamino-3-[4-(2-methoxyethyl)phenoxy]propan-2-ol
;
_space_group_crystal_system monoclinic
_space_group_IT_number 14
_space_group_name_Hall '-P 2yn'
_space_group_name_H-M_alt 'P 1 21/n 1'
_symmetry_space_group_name_Hall '-P 2yn'
_symmetry_space_group_name_H-M 'P 1 21/n 1'
_atom_sites_solution_hydrogens difmap
_audit_creation_method SHELXL-2014
_cell_angle_alpha 90
_cell_angle_beta 100.731(2)
_cell_angle_gamma 90
_cell_formula_units_Z 4
_cell_length_a 16.0344(3)
_cell_length_b 5.43750(10)
_cell_length_c 17.8512(3)
_cell_measurement_reflns_used 2330
_cell_measurement_temperature 100
_cell_measurement_theta_max 71.6370
_cell_measurement_theta_min 5.0430
_cell_volume 1529.18(5)
_computing_cell_refinement
;
CrysAlis PRO (Rigaku OD, 2018)
;
_computing_data_collection
;
CrysAlis PRO (Rigaku OD, 2018)
;
_computing_data_reduction
;
CrysAlis PRO (Rigaku OD, 2018)
;
_computing_molecular_graphics
;
ORTEP-3 (Farrugia, 2012), Mercury (Macrae <i>et al.</i>,  2008)
and
Discovery Studio Visualizer (Accelrys, 2018)
;
_computing_publication_material
;
PARST97 (Nardelli, 1995)
;
_computing_structure_refinement
;
SHELXL2014 (Sheldrick, 2015)
;
_computing_structure_solution
;
SIR2004 (Burla <i>et al.</i>,  2005)
;
_diffrn_ambient_temperature 100
_diffrn_detector_area_resol_mean 8.1241
_diffrn_measured_fraction_theta_full 0.997
_diffrn_measured_fraction_theta_max 0.966
_diffrn_measurement_device_type 'Rigaku Excalibur Onyx'
_diffrn_measurement_method \w-scans
_diffrn_radiation_type CuK\a
_diffrn_radiation_wavelength 1.54184
_diffrn_reflns_av_R_equivalents 0.0593
_diffrn_reflns_av_unetI/netI 0.0886
_diffrn_reflns_limit_h_max 19
_diffrn_reflns_limit_h_min -16
_diffrn_reflns_limit_k_max 5
_diffrn_reflns_limit_k_min -6
_diffrn_reflns_limit_l_max 21
_diffrn_reflns_limit_l_min -21
_diffrn_reflns_number 6999
_diffrn_reflns_theta_full 67.684
_diffrn_reflns_theta_max 72.361
_diffrn_reflns_theta_min 4.106
_exptl_absorpt_coefficient_mu 0.641
_exptl_absorpt_correction_T_max 1.00000
_exptl_absorpt_correction_T_min 0.92339
_exptl_absorpt_correction_type multi-scan
_exptl_absorpt_process_details
;
(CrysAlis PRO; Rigaku OD, 2018)
;
_exptl_crystal_colour colourless
_exptl_crystal_density_diffrn 1.161
_exptl_crystal_description prism
_exptl_crystal_F_000 584
_exptl_crystal_size_max 0.25
_exptl_crystal_size_mid 0.20
_exptl_crystal_size_min 0.14
_refine_diff_density_max 0.228
_refine_diff_density_min -0.220
_refine_ls_extinction_method none
_refine_ls_goodness_of_fit_ref 1.037
_refine_ls_hydrogen_treatment refxyz
_refine_ls_matrix_type full
_refine_ls_number_parameters 247
_refine_ls_number_reflns 2915
_refine_ls_number_restraints 0
_refine_ls_restrained_S_all 1.037
_refine_ls_R_factor_all 0.0767
_refine_ls_R_factor_gt 0.0499
_refine_ls_shift/su_max 0.000
_refine_ls_shift/su_mean 0.000
_refine_ls_structure_factor_coef Fsqd
_refine_ls_weighting_details 'w=1/[\s^2^(Fo^2^)] where P=(Fo^2^+2Fc^2^)/3'
_refine_ls_weighting_scheme calc
_refine_ls_wR_factor_gt 0.0992
_refine_ls_wR_factor_ref 0.1207
_reflns_number_gt 2070
_reflns_number_total 2915
_reflns_threshold_expression 'I > 2\s(I)'
_cod_data_source_file ky3155sup1.cif
_cod_data_source_block I
_cod_database_code 2021431
_shelx_space_group_comment
;
The symmetry employed for this shelxl refinement is uniquely defined
by the following loop, which should always be used as a source of
symmetry information in preference to the above space-group names.
They are only intended as comments.
;

loop_
_space_group_symop_operation_xyz
'x, y, z'
'-x+1/2, y+1/2, -z+1/2'
'-x, -y, -z'
'x-1/2, -y-1/2, z-1/2'

loop_
_atom_site_type_symbol
_atom_site_label
_atom_site_fract_x
_atom_site_fract_y
_atom_site_fract_z
_atom_site_U_iso_or_equiv
_atom_site_adp_type
_atom_site_calc_flag
_atom_site_occupancy
O O1 0.58862(10) 0.9053(3) 0.31091(8) 0.0271(4) Uani d 1
O O2 0.49093(9) 0.7620(3) 0.42778(8) 0.0264(4) Uani d 1
H H2O 0.4649(18) 0.906(6) 0.4260(14) 0.032 Uiso d 1
O O3 0.62308(10) 0.4679(3) -0.02818(8) 0.0284(4) Uani d 1
N N1 0.58702(12) 0.7743(4) 0.57732(9) 0.0240(4) Uani d 1
H H1N 0.5419(18) 0.666(5) 0.5745(14) 0.029 Uiso d 1
C C1 0.61709(13) 0.8718(4) 0.24370(11) 0.0220(4) Uani d 1
C C2 0.66687(13) 0.6755(4) 0.22848(11) 0.0229(4) Uani d 1
H H2 0.6861(16) 0.549(5) 0.2658(14) 0.027 Uiso d 1
C C3 0.69224(13) 0.6635(4) 0.15809(11) 0.0239(5) Uani d 1
H H3 0.7276(17) 0.519(5) 0.1456(13) 0.029 Uiso d 1
C C4 0.66966(13) 0.8443(4) 0.10277(11) 0.0226(4) Uani d 1
C C5 0.62073(14) 1.0405(4) 0.11998(11) 0.0237(4) Uani d 1
H H5 0.6073(16) 1.176(5) 0.0808(14) 0.028 Uiso d 1
C C6 0.59397(14) 1.0543(4) 0.18926(11) 0.0234(4) Uani d 1
H H6 0.5592(17) 1.193(5) 0.2012(13) 0.028 Uiso d 1
C C7 0.61650(15) 0.7381(5) 0.37205(11) 0.0255(5) Uani d 1
H H7A 0.6038(17) 0.566(5) 0.3583(14) 0.031 Uiso d 1
H H7B 0.6786(18) 0.745(5) 0.3846(14) 0.031 Uiso d 1
C C8 0.57844(13) 0.8244(4) 0.43925(11) 0.0229(4) Uani d 1
H H8 0.5848(16) 1.024(5) 0.4429(13) 0.027 Uiso d 1
C C9 0.62571(14) 0.7091(4) 0.51207(11) 0.0247(5) Uani d 1
H H9A 0.6279(17) 0.520(5) 0.5055(14) 0.030 Uiso d 1
H H9B 0.6861(18) 0.761(5) 0.5229(14) 0.030 Uiso d 1
C C10 0.64417(14) 0.7272(4) 0.65126(11) 0.0260(5) Uani d 1
H H10 0.6730(18) 0.575(5) 0.6498(14) 0.031 Uiso d 1
C C11 0.71156(18) 0.9217(6) 0.66736(15) 0.0402(6) Uani d 1
H H11A 0.751(2) 0.936(6) 0.6256(19) 0.060 Uiso d 1
H H11B 0.685(2) 1.085(7) 0.6686(19) 0.060 Uiso d 1
H H11C 0.749(2) 0.894(7) 0.714(2) 0.060 Uiso d 1
C C12 0.59151(16) 0.7176(6) 0.71339(13) 0.0369(6) Uani d 1
H H12A 0.547(2) 0.578(6) 0.7050(18) 0.055 Uiso d 1
H H12B 0.626(2) 0.700(6) 0.7649(19) 0.055 Uiso d 1
H H12C 0.560(2) 0.878(6) 0.7124(18) 0.055 Uiso d 1
C C13 0.69651(14) 0.8303(4) 0.02582(12) 0.0256(5) Uani d 1
H H13A 0.7105(17) 1.004(5) 0.0122(14) 0.031 Uiso d 1
H H13B 0.7519(17) 0.727(5) 0.0302(13) 0.031 Uiso d 1
C C14 0.62961(15) 0.7253(4) -0.03709(12) 0.0258(5) Uani d 1
H H14A 0.5725(18) 0.804(5) -0.0389(14) 0.031 Uiso d 1
H H14B 0.6438(17) 0.765(5) -0.0871(15) 0.031 Uiso d 1
C C15 0.55782(17) 0.3694(5) -0.08500(14) 0.0343(6) Uani d 1
H H15A 0.505(2) 0.433(6) -0.0801(17) 0.051 Uiso d 1
H H15B 0.556(2) 0.195(7) -0.0775(17) 0.051 Uiso d 1
H H15C 0.569(2) 0.411(6) -0.1393(18) 0.051 Uiso d 1

loop_
_atom_site_aniso_label
_atom_site_aniso_U_11
_atom_site_aniso_U_22
_atom_site_aniso_U_33
_atom_site_aniso_U_12
_atom_site_aniso_U_13
_atom_site_aniso_U_23
O1 0.0332(8) 0.0310(8) 0.0191(7) 0.0056(7) 0.0101(6) 0.0038(6)
O2 0.0217(8) 0.0284(9) 0.0295(7) -0.0005(6) 0.0062(6) 0.0013(6)
O3 0.0344(9) 0.0220(8) 0.0269(7) -0.0026(6) 0.0010(6) 0.0008(6)
N1 0.0216(9) 0.0303(10) 0.0204(8) 0.0015(8) 0.0049(7) 0.0015(7)
C1 0.0217(10) 0.0272(11) 0.0183(9) -0.0015(8) 0.0064(8) 0.0000(8)
C2 0.0232(10) 0.0229(11) 0.0222(9) 0.0022(8) 0.0032(8) 0.0047(8)
C3 0.0222(10) 0.0250(11) 0.0246(10) 0.0003(8) 0.0050(8) -0.0021(9)
C4 0.0209(10) 0.0249(11) 0.0220(9) -0.0068(8) 0.0044(8) -0.0016(8)
C5 0.0268(11) 0.0227(11) 0.0215(9) -0.0025(9) 0.0043(8) 0.0028(9)
C6 0.0240(10) 0.0225(11) 0.0236(10) 0.0029(9) 0.0036(8) -0.0001(8)
C7 0.0279(12) 0.0277(12) 0.0218(10) 0.0016(9) 0.0069(8) 0.0041(9)
C8 0.0178(10) 0.0279(12) 0.0234(10) -0.0030(8) 0.0047(8) 0.0010(8)
C9 0.0193(10) 0.0317(13) 0.0229(10) 0.0009(9) 0.0034(8) -0.0020(9)
C10 0.0248(11) 0.0295(12) 0.0234(10) 0.0049(9) 0.0034(8) 0.0009(9)
C11 0.0417(15) 0.0447(16) 0.0306(12) -0.0115(12) -0.0026(11) -0.0012(11)
C12 0.0326(13) 0.0552(17) 0.0236(11) 0.0086(12) 0.0071(10) 0.0030(11)
C13 0.0257(11) 0.0286(12) 0.0239(10) -0.0021(9) 0.0084(8) 0.0005(9)
C14 0.0317(12) 0.0247(11) 0.0219(10) -0.0017(9) 0.0073(9) 0.0029(8)
C15 0.0373(14) 0.0272(13) 0.0350(13) -0.0042(10) -0.0021(10) 0.0016(10)

loop_
_atom_type_symbol
_atom_type_description
_atom_type_scat_dispersion_real
_atom_type_scat_dispersion_imag
_atom_type_scat_source
C C 0.0181 0.0091 'International Tables Vol C Tables 4.2.6.8 and 6.1.1.4'
H H 0.0000 0.0000 'International Tables Vol C Tables 4.2.6.8 and 6.1.1.4'
N N 0.0311 0.0180 'International Tables Vol C Tables 4.2.6.8 and 6.1.1.4'
O O 0.0492 0.0322 'International Tables Vol C Tables 4.2.6.8 and 6.1.1.4'

loop_
_geom_angle_atom_site_label_1
_geom_angle_atom_site_label_2
_geom_angle_atom_site_label_3
_geom_angle
C1 O1 C7 118.43(16)
C8 O2 H2O 103.9(18)
C14 O3 C15 110.67(17)
C9 N1 C10 112.58(16)
C9 N1 H1N 104.2(16)
C10 N1 H1N 106.5(15)
O1 C1 C2 124.69(18)
O1 C1 C6 115.31(18)
C2 C1 C6 119.98(18)
C1 C2 C3 119.16(19)
C1 C2 H2 122.1(15)
C3 C2 H2 118.7(15)
C2 C3 C4 121.7(2)
C2 C3 H3 120.2(14)
C4 C3 H3 118.1(14)
C5 C4 C3 117.86(18)
C5 C4 C13 120.36(19)
C3 C4 C13 121.77(19)
C6 C5 C4 121.32(19)
C6 C5 H5 121.2(14)
C4 C5 H5 117.5(14)
C5 C6 C1 119.9(2)
C5 C6 H6 121.1(14)
C1 C6 H6 118.9(14)
O1 C7 C8 107.01(17)
O1 C7 H7A 113.3(15)
C8 C7 H7A 113.5(16)
O1 C7 H7B 108.1(15)
C8 C7 H7B 110.4(15)
H7A C7 H7B 104(2)
O2 C8 C9 110.35(17)
O2 C8 C7 110.11(17)
C9 C8 C7 109.87(17)
O2 C8 H8 109.0(14)
C9 C8 H8 109.6(13)
C7 C8 H8 107.9(13)
N1 C9 C8 111.40(17)
N1 C9 H9A 111.1(14)
C8 C9 H9A 109.6(13)
N1 C9 H9B 108.6(14)
C8 C9 H9B 111.3(14)
H9A C9 H9B 105(2)
N1 C10 C11 110.63(19)
N1 C10 C12 108.75(18)
C11 C10 C12 111.3(2)
N1 C10 H10 110.4(15)
C11 C10 H10 106.4(16)
C12 C10 H10 109.4(16)
C10 C11 H11A 114.5(18)
C10 C11 H11B 110(2)
H11A C11 H11B 106(3)
C10 C11 H11C 112(2)
H11A C11 H11C 106(3)
H11B C11 H11C 109(3)
C10 C12 H12A 112.4(19)
C10 C12 H12B 113(2)
H12A C12 H12B 108(3)
C10 C12 H12C 107.4(19)
H12A C12 H12C 108(3)
H12B C12 H12C 107(3)
C14 C13 C4 114.19(18)
C14 C13 H13A 109.4(14)
C4 C13 H13A 106.5(14)
C14 C13 H13B 109.3(14)
C4 C13 H13B 109.9(13)
H13A C13 H13B 107(2)
O3 C14 C13 110.30(17)
O3 C14 H14A 109.7(15)
C13 C14 H14A 112.3(14)
O3 C14 H14B 110.8(15)
C13 C14 H14B 109.8(15)
H14A C14 H14B 104(2)
O3 C15 H15A 110.9(19)
O3 C15 H15B 107.9(18)
H15A C15 H15B 108(3)
O3 C15 H15C 110.8(18)
H15A C15 H15C 109(3)
H15B C15 H15C 111(3)

loop_
_geom_bond_atom_site_label_1
_geom_bond_atom_site_label_2
_geom_bond_distance
O1 C1 1.373(2)
O1 C7 1.427(3)
O2 C8 1.421(3)
O2 H2O 0.88(3)
O3 C14 1.415(3)
O3 C15 1.420(3)
N1 C9 1.462(3)
N1 C10 1.482(3)
N1 H1N 0.93(3)
C1 C2 1.390(3)
C1 C6 1.390(3)
C2 C3 1.393(3)
C2 H2 0.97(3)
C3 C4 1.393(3)
C3 H3 1.02(3)
C4 C5 1.392(3)
C4 C13 1.516(3)
C5 C6 1.385(3)
C5 H5 1.01(3)
C6 H6 0.99(3)
C7 C8 1.518(3)
C7 H7A 0.98(3)
C7 H7B 0.98(3)
C8 C9 1.514(3)
C8 H8 1.09(3)
C9 H9A 1.04(3)
C9 H9B 0.99(3)
C10 C11 1.501(4)
C10 C12 1.515(3)
C10 H10 0.95(3)
C11 H11A 1.06(4)
C11 H11B 0.99(4)
C11 H11C 0.94(4)
C12 H12A 1.03(4)
C12 H12B 0.98(3)
C12 H12C 1.00(4)
C13 C14 1.513(3)
C13 H13A 1.01(3)
C13 H13B 1.04(3)
C14 H14A 1.00(3)
C14 H14B 0.99(3)
C15 H15A 0.94(4)
C15 H15B 0.96(3)
C15 H15C 1.04(3)

_cod_database_fobs_code 2021431
